data_7720109
loop_
_publ_author_name
'Kuzman, D.'
'Damjanovi&#x107;, V'
'Toplak, J.'
'Medak, G.'
'Halasz, I.'
'Hrenar, T.'
'Cindri&#x107;, M'
'Vrdoljak, V.'

_publ_section_title
;
 Synthesis, structural characterization and properties of a series of
 heteropolyoxomolybdates:
 [AlMo<sub>6</sub>(OH)<sub>6</sub>O<sub>18</sub>]<sup>3-</sup>,
 [GeMo<sub>12</sub>O<sub>40</sub>]<sup>4-</sup>,
 [GeMo<sub>6</sub>O<sub>22</sub>(Hmal)<sub>3</sub>]<sup>7-</sup>,
 [SiMo<sub>12</sub>O<sub>40</sub>]<sup>4-</sup>, and
 [TeMo<sub>6</sub>O<sub>24</sub>]<sup>6</sup>.
;
_journal_issue 8
_journal_name_full 'Dalton transactions (Cambridge, England : 2003)'
_journal_page_first 3442
_journal_page_last 3453
_journal_paper_doi 10.1039/d5dt03064a
_journal_volume 55
_journal_year 2026
_chemical_formula_moiety '2(H2 Mo4 O14), 2(C6 H24 Co N6), 6(H2 O), 2(Cl)'
_chemical_formula_sum 'C12 H64 Cl2 Co2 Mo8 N12 O34'
_chemical_formula_weight 1877.02
_space_group_crystal_system triclinic
_space_group_IT_number 2
_space_group_name_Hall '-P 1'
_space_group_name_H-M_alt 'P -1'
_atom_sites_solution_hydrogens mixed
_audit_creation_date 2025-06-17
_audit_creation_method
;
Olex2 1.5
(compiled 2025.05.31 svn.r86d253d1 for OlexSys, GUI svn.r7254)
;
_audit_update_record
;
2025-12-10 deposited with the CCDC.	2026-01-20 downloaded from the CCDC.
;
_cell_angle_alpha 88.228(4)
_cell_angle_beta 87.964(4)
_cell_angle_gamma 82.297(4)
_cell_formula_units_Z 2
_cell_length_a 11.4453(6)
_cell_length_b 14.1720(7)
_cell_length_c 15.4608(6)
_cell_measurement_reflns_used 5804
_cell_measurement_temperature 169.99(10)
_cell_measurement_theta_max 77.6550
_cell_measurement_theta_min 2.8670
_cell_volume 2482.7(2)
_computing_cell_refinement 'CrysAlisPro 1.171.43.104a (Rigaku OD, 2023)'
_computing_data_collection 'CrysAlisPro system (CCD 41.123a 64-bit (release 20-01-2022))'
_computing_data_reduction 'CrysAlisPro 1.171.43.104a (Rigaku OD, 2023)'
_computing_molecular_graphics 'Olex2 1.5 (Dolomanov et al., 2009)'
_computing_publication_material 'Olex2 1.5 (Dolomanov et al., 2009)'
_computing_structure_refinement 'SHELXL 2018/3 (Sheldrick, 2015)'
_computing_structure_solution 'SHELXT 2018/2 (Sheldrick, 2018)'
_diffrn_ambient_environment N~2~
_diffrn_ambient_temperature 169.99(10)
_diffrn_detector 'Hybrid Pixel Array Detector'
_diffrn_detector_area_resol_mean 10.0000
_diffrn_detector_type HyPix
_diffrn_measured_fraction_theta_full 0.994
_diffrn_measured_fraction_theta_max 0.944
_diffrn_measurement_details
;
List of Runs (angles in degrees, time in seconds):

  # Type    Start    End  Width  t~exp~   \w     \q     \k     \f   Frames
#--------------------------------------------------------------------------
  1  \w     97.00 126.00   0.50    0.80    --  113.25  61.00   0.00   58
  2  \w    130.00 174.00   0.50    0.80    --  113.25  61.00   0.00   88
  3  \w    118.00 167.00   0.50    0.80    --  113.25  45.00  60.00   98
  4  \w     93.00 140.00   0.50    0.80    --  113.25  77.00 120.00   94
  5  \w    103.00 173.00   0.50    0.80    --  113.25  79.00  85.00  140
  6  \w    101.00 177.00   0.50    0.80    --  113.25  45.00  30.00  152
  7  \w    105.00 146.00   0.50    0.80    --  113.25  30.00 -60.00   82
  8  \w    102.00 173.00   0.50    0.80    --  113.25  45.00 -30.00  142
  9  \w    142.00 167.00   0.50    0.80    --  113.25  30.00 -90.00   50
 10  \w    127.00 178.00   0.50    0.80    --  113.25  45.00-120.00  102
 11  \w    103.00 142.00   0.50    0.80    --  113.25  30.00-150.00   78
 12  \w    101.00 139.00   0.50    0.80    --  113.25  15.00-180.00   76
 13  \w    141.00 166.00   0.50    0.80    --  113.25  15.00-180.00   50
 14  \w    103.00 137.00   0.50    0.80    --  113.25  30.00 -90.00   68
 15  \w    121.00 177.00   0.50    0.80    --  113.25  15.00 150.00  112
 16  \w     41.00  88.00   0.50    0.20    --   47.74-125.00 -60.00   94
 17  \w     43.00 111.00   0.50    0.80    --  113.25-125.00  30.00  136
 18  \w     65.00 111.00   0.50    0.80    --  113.25-125.00   0.00   92
 19  \w     43.00  68.00   0.50    0.80    --  113.25-125.00  90.00   50
 20  \w     79.00 111.00   0.50    0.80    --  113.25-125.00 120.00   64
 21  \w     77.00 107.00   0.50    0.80    --  113.25-125.00  90.00   60
 22  \w     61.00 111.00   0.50    0.80    --  113.25-125.00 -60.00  100
 23  \w     43.00 111.00   0.50    0.80    --  113.25-125.00 -90.00  136
 24  \w     69.00 106.00   0.50    0.80    --  113.25-125.00-180.00   74
 25  \w     84.00 109.00   0.50    0.80    --  113.25-113.00-165.97   50
 26  \w     73.00 111.00   0.50    0.80    --  113.25-125.00 -30.00   76
 27  \w     54.00 102.00   0.50    0.80    --  113.25 -95.00 -60.00   96
 28  \w     58.00 107.00   0.50    0.80    --  113.25-109.00  47.02   98
 29  \w     42.00  68.00   0.50    0.80    --  113.25 -95.00  90.00   52
 30  \w     42.00  75.00   0.50    0.80    --  113.25-125.00 150.00   66
 31  \w     70.00 109.00   0.50    0.80    --  113.25-114.00 134.17   78
 32  \w     67.00 102.00   0.50    0.80    --  113.25 -95.00 150.00   70
 33  \w     76.00 102.00   0.50    0.80    --  113.25 -95.00  90.00   52
 34  \w     42.00 103.00   0.50    0.80    --  113.25 -95.00-180.00  122
 35  \w     45.00  83.00   0.50    0.80    --  113.25 -95.00-150.00   76
 36  \w    111.00 137.00   0.50    0.80    --  113.25 -79.00 -38.00   52
 37  \w     43.00  69.00   0.50    0.80    --  113.25 -61.00-120.00   52
 38  \w     42.00  89.00   0.50    0.80    --  113.25 -77.00-150.00   94
 39  \w     43.00  70.00   0.50    0.80    --  113.25 -61.00 -90.00   54
 40  \w     57.00 100.00   0.50    0.80    --  113.25 -79.00 -38.00   86
 41  \w     57.00  82.00   0.50    0.80    --  113.25 -77.00 -30.00   50
 42  \w     46.00  71.00   0.50    0.80    --  113.25 -61.00   0.00   50
 43  \w     42.00  67.00   0.50    0.80    --  113.25 -61.00  60.00   50
 44  \w     44.00  70.00   0.50    0.80    --  113.25 -61.00  90.00   52
 45  \w     46.00  71.00   0.50    0.80    --  113.25 -61.00 120.00   50
 46  \w     -4.00  70.00   0.50    0.20    --   47.74 -79.00 -38.00  148
 47  \w    -11.00  40.00   0.50    0.20    --   47.74 -38.00   0.00  102
 48  \w    -17.00  12.00   0.50    0.20    --   47.74 -19.00  60.00   58
 49  \w    -60.00  14.00   0.50    0.20    --  -47.74  79.00  85.00  148
 50  \w    -91.00 -66.00   0.50    0.80    --  -91.75  79.00  85.00   50
 51  \w    -23.00  26.00   0.50    0.20    --  -47.74  19.00 -30.00   98
 52  \w    -51.00 -26.00   0.50    0.80    --  -91.75  45.00 -60.00   50
 53  \w    -50.00 -24.00   0.50    0.80    --  -91.75  45.00-150.00   52
 54  \w   -154.00-120.00   0.50    0.80    --  -91.75 -79.00 -38.00   68
 55  \w   -116.00 -88.00   0.50    0.20    --  -47.74 -77.00   0.00   56
 56  \w   -118.00 -89.00   0.50    0.20    --  -47.74 -77.00  30.00   58
 57  \w   -119.00 -88.00   0.50    0.20    --  -47.74 -77.00  60.00   62
 58  \w   -154.00-128.00   0.50    0.80    --  -91.75 -77.00  60.00   52
 59  \w   -112.00 -83.00   0.50    0.20    --  -47.74-125.00  30.00   58
 60  \w   -117.00 -80.00   0.50    0.20    --  -47.74-125.00  90.00   74
;
_diffrn_measurement_device 'four-circle diffractometer'
_diffrn_measurement_device_type 'XtaLAB Synergy, Dualflex, HyPix'
_diffrn_measurement_method '\w scans'
_diffrn_orient_matrix_type 'CrysAlisPro convention (1999,Acta A55,543-557)'
_diffrn_orient_matrix_UB_11 -0.0682844000
_diffrn_orient_matrix_UB_12 -0.0252597000
_diffrn_orient_matrix_UB_13 -0.0782960000
_diffrn_orient_matrix_UB_21 0.1112818000
_diffrn_orient_matrix_UB_22 -0.0626337000
_diffrn_orient_matrix_UB_23 -0.0345478000
_diffrn_orient_matrix_UB_31 -0.0376996000
_diffrn_orient_matrix_UB_32 -0.0864887000
_diffrn_orient_matrix_UB_33 0.0512297000
_diffrn_radiation_monochromator mirror
_diffrn_radiation_probe x-ray
_diffrn_radiation_type 'Cu K\a'
_diffrn_radiation_wavelength 1.54184
_diffrn_reflns_av_R_equivalents 0.0435
_diffrn_reflns_av_unetI/netI 0.0427
_diffrn_reflns_Laue_measured_fraction_full 0.994
_diffrn_reflns_Laue_measured_fraction_max 0.944
_diffrn_reflns_limit_h_max 14
_diffrn_reflns_limit_h_min -14
_diffrn_reflns_limit_k_max 15
_diffrn_reflns_limit_k_min -18
_diffrn_reflns_limit_l_max 19
_diffrn_reflns_limit_l_min -19
_diffrn_reflns_number 36477
_diffrn_reflns_point_group_measured_fraction_full 0.994
_diffrn_reflns_point_group_measured_fraction_max 0.944
_diffrn_reflns_theta_full 67.684
_diffrn_reflns_theta_max 82.381
_diffrn_reflns_theta_min 3.148
_diffrn_source 'micro-focus sealed X-ray tube'
_diffrn_source_type 'PhotonJet (Cu) X-ray Source'
_exptl_absorpt_coefficient_mu 23.007
_exptl_absorpt_correction_T_max 1.00000
_exptl_absorpt_correction_T_min 0.26782
_exptl_absorpt_correction_type multi-scan
_exptl_absorpt_process_details
;
CrysAlisPro 1.171.43.104a (Rigaku Oxford Diffraction, 2023)
Empirical absorption correction using spherical harmonics,
implemented in SCALE3 ABSPACK scaling algorithm.
;
_exptl_crystal_colour orange
_exptl_crystal_colour_primary orange
_exptl_crystal_density_diffrn 2.495
_exptl_crystal_description block
_exptl_crystal_F_000 1808
_exptl_crystal_size_max 0.04
_exptl_crystal_size_mid 0.02
_exptl_crystal_size_min 0.01
_refine_diff_density_max 1.456
_refine_diff_density_min -1.570
_refine_diff_density_rms 0.198
_refine_ls_extinction_method none
_refine_ls_goodness_of_fit_ref 1.051
_refine_ls_hydrogen_treatment constr
_refine_ls_matrix_type full
_refine_ls_number_parameters 650
_refine_ls_number_reflns 10433
_refine_ls_number_restraints 2
_refine_ls_restrained_S_all 1.051
_refine_ls_R_factor_all 0.0472
_refine_ls_R_factor_gt 0.0431
_refine_ls_shift/su_max 0.010
_refine_ls_shift/su_mean 0.000
_refine_ls_structure_factor_coef Fsqd
_refine_ls_weighting_details 'w=1/[\s^2^(Fo^2^)+(0.0552P)^2^+16.8971P] where P=(Fo^2^+2Fc^2^)/3'
_refine_ls_weighting_scheme calc
_refine_ls_wR_factor_gt 0.1087
_refine_ls_wR_factor_ref 0.1118
_reflns_Friedel_coverage 0.000
_reflns_number_gt 9589
_reflns_number_total 10433
_reflns_threshold_expression 'I > 2\s(I)'
_cod_data_source_file d5dt03064a2.cif
_cod_data_source_block exp_7358
_cod_depositor_comments 'Adding full bibliography for 7720101--7720111.cif.'
_cod_database_code 7720109
_shelx_shelxl_version_number 2018/3
_chemical_oxdiff_formula 'Co2 Mo8 C12 N12 O34'
_shelx_space_group_comment
;
The symmetry employed for this shelxl refinement is uniquely defined
by the following loop, which should always be used as a source of
symmetry information in preference to the above space-group names.
They are only intended as comments.
;
_shelx_estimated_absorpt_t_max 0.803
_shelx_estimated_absorpt_t_min 0.460
_olex2_refinement_description
;
1. Restrained distances
 H14A-H15B
 2.1 with sigma of 0.00001
 Mo4-H14A \\sim Mo4-H14B
 with sigma of 0.02
2. Uiso/Uaniso restraints and constraints
Uanis(O31B) = Uanis(O31A)
Uanis(O32B) = Uanis(O32A)
Uanis(O33A) = Uanis(O33B)
Uanis(O34A) = Uanis(O34B)
3. Others
 Sof(O32A)=1-FVAR(1)
 Sof(O32B)=FVAR(1)
 Sof(O33B)=1-FVAR(2)
 Sof(O33A)=FVAR(2)
 Sof(O34B)=1-FVAR(3)
 Sof(O34A)=FVAR(3)
 Fixed Sof: O31B(0.5) O31A(0.5)
4.a Free rotating group:
 O14(H14A,H14B)
4.b Rotating group:
 O15(H15A,H15B)
4.c Secondary CH2 refined with riding coordinates:
 N2(H2A,H2B), N3(H3A,H3B), N8(H8A,H8B), N7(H7A,H7B), N5(H5A,H5B), N6(H6A,H6B),
 N9(H9A,H9B), N12(H12A,H12B), N10(H10A,H10B), N11(H11A,H11B), N1(H1A,H1B),
 N4(H4A,H4B), C7(H7C,H7D), C6(H6C,H6D), C5(H5C,H5D), C10(H10C,H10D), C2(H2C,
 H2D), C8(H8C,H8D), C11(H11C,H11D), C9(H9C,H9D), C1(H1C,H1D), C12(H12C,H12D),
 C4(H4C,H4D), C3(H3C,H3D)
;
_olex2_submission_special_instructions 'No special instructions were received'
_oxdiff_exptl_absorpt_empirical_details
;
Empirical correction (ABSPACK) includes:
- Absorption correction using spherical harmonics
- Frame scaling
- Detector area scaling
;
_oxdiff_exptl_absorpt_empirical_full_max 2.794
_oxdiff_exptl_absorpt_empirical_full_min 0.685

loop_
_space_group_symop_operation_xyz
'x, y, z'
'-x, -y, -z'

loop_
_atom_site_label
_atom_site_type_symbol
_atom_site_fract_x
_atom_site_fract_y
_atom_site_fract_z
_atom_site_U_iso_or_equiv
_atom_site_adp_type
_atom_site_occupancy
_atom_site_site_symmetry_order
_atom_site_calc_flag
_atom_site_refinement_flags_posn
_atom_site_refinement_flags_adp
_atom_site_refinement_flags_occupancy
_atom_site_disorder_assembly
_atom_site_disorder_group
Mo1 Mo 0.00665(4) 1.04574(3) 1.10082(3) 0.01376(10) Uani 1 1 d . . . . .
Mo8 Mo 0.49665(4) 0.47513(3) 0.39196(3) 0.01452(10) Uani 1 1 d . . . . .
Mo2 Mo -0.25236(4) 1.04901(3) 1.02021(3) 0.01623(10) Uani 1 1 d . . . . .
Mo3 Mo -0.16235(4) 0.82206(3) 1.04466(3) 0.01702(10) Uani 1 1 d . . . . .
Mo7 Mo 0.70603(4) 0.59151(3) 0.45541(3) 0.01809(10) Uani 1 1 d . . . . .
Mo6 Mo 0.46824(4) 0.74031(3) 0.48764(3) 0.01867(11) Uani 1 1 d . . . . .
Mo5 Mo 0.24976(4) 0.67443(3) 0.60556(3) 0.01878(11) Uani 1 1 d . . . . .
Mo4 Mo 0.09051(4) 0.72739(3) 0.95810(3) 0.02258(11) Uani 1 1 d D . . . .
Co1 Co 1.07594(8) 0.69465(6) 0.30178(6) 0.01628(19) Uani 1 1 d . . . . .
Co2 Co 0.38566(8) 0.16798(7) 0.22622(6) 0.01869(19) Uani 1 1 d . . . . .
O4 O -0.1371(3) 1.1327(3) 1.0382(3) 0.0177(8) Uani 1 1 d . . . . .
O24 O 0.5130(3) 0.5857(3) 0.4600(2) 0.0142(7) Uani 1 1 d . . . . .
O5 O -0.0823(3) 0.9578(3) 1.0466(2) 0.0140(7) Uani 1 1 d . . . . .
O25 O 0.6817(3) 0.4670(3) 0.4185(3) 0.0178(8) Uani 1 1 d . . . . .
O28 O 0.5531(3) 0.3434(3) 0.3846(3) 0.0184(8) Uani 1 1 d . . . . .
O2 O 0.0630(4) 1.1646(3) 1.0824(3) 0.0185(8) Uani 1 1 d . . . . .
O18 O 0.3070(4) 0.7112(3) 0.4924(3) 0.0216(8) Uani 1 1 d . . . . .
O8 O -0.2750(3) 0.9213(3) 0.9911(3) 0.0184(8) Uani 1 1 d . . . . .
O11 O -0.0046(4) 0.7588(3) 1.0637(3) 0.0202(8) Uani 1 1 d . . . . .
O20 O 0.6347(4) 0.7053(3) 0.5105(3) 0.0231(9) Uani 1 1 d . . . . .
O1 O 0.1405(4) 0.9711(3) 1.1106(2) 0.0190(8) Uani 1 1 d . . . . .
O15 O 0.23790(12) 0.61513(3) 0.73011(4) 0.0262(9) Uani 1 1 d . . . . .
H15A H 0.299339 0.572209 0.739142 0.039 Uiso 1 1 d R U . . .
H15B H 0.177712 0.582650 0.734642 0.039 Uiso 1 1 d DR U . . .
O14 O 0.15283(12) 0.74137(3) 0.83595(4) 0.0323(10) Uani 1 1 d G . . . .
H14A H 0.202327 0.700385 0.807852 0.048 Uiso 1 1 d DG U . . .
H14B H 0.155554 0.795020 0.807532 0.048 Uiso 1 1 d DG U . . .
O7 O -0.3160(4) 1.0527(3) 1.1228(3) 0.0230(8) Uani 1 1 d . . . . .
O26 O 0.5060(4) 0.5172(3) 0.2888(3) 0.0235(9) Uani 1 1 d . . . . .
O19 O 0.4522(4) 0.8442(3) 0.5447(3) 0.0260(9) Uani 1 1 d . . . . .
O27 O 0.3443(4) 0.4725(3) 0.4106(3) 0.0197(8) Uani 1 1 d . . . . .
O16 O 0.1101(4) 0.6651(3) 0.5750(3) 0.0274(9) Uani 1 1 d . . . . .
O6 O -0.3566(4) 1.1128(3) 0.9578(3) 0.0259(9) Uani 1 1 d . . . . .
O17 O 0.2412(4) 0.7814(3) 0.6562(3) 0.0273(9) Uani 1 1 d . . . . .
O9 O -0.2076(4) 0.8301(3) 1.1523(3) 0.0267(9) Uani 1 1 d . . . . .
O21 O 0.4735(5) 0.7743(3) 0.3812(3) 0.0325(10) Uani 1 1 d . . . . .
O22 O 0.7248(4) 0.6414(3) 0.3542(3) 0.0281(10) Uani 1 1 d . . . . .
O10 O -0.2279(4) 0.7309(3) 1.0066(3) 0.0290(10) Uani 1 1 d . . . . .
O3 O -0.0533(4) 1.0531(3) 1.2031(3) 0.0240(9) Uani 1 1 d . . . . .
O23 O 0.8454(4) 0.5748(3) 0.4949(3) 0.0283(10) Uani 1 1 d . . . . .
O13 O 0.2149(5) 0.6752(4) 1.0065(4) 0.0395(12) Uani 1 1 d . . . . .
O12 O 0.0197(5) 0.6336(4) 0.9279(4) 0.0416(13) Uani 1 1 d . . . . .
N2 N 1.0879(5) 0.7777(4) 0.3999(4) 0.0297(12) Uani 1 1 d . . . . .
H2A H 1.133475 0.745894 0.441321 0.036 Uiso 1 1 calc R U . . .
H2B H 1.121269 0.830001 0.381876 0.036 Uiso 1 1 calc R U . . .
N3 N 1.1196(5) 0.7935(4) 0.2200(4) 0.0276(11) Uani 1 1 d . . . . .
H3A H 1.095421 0.782685 0.166152 0.033 Uiso 1 1 calc R U . . .
H3B H 1.083582 0.851630 0.236492 0.033 Uiso 1 1 calc R U . . .
N8 N 0.4487(5) 0.1692(4) 0.1059(4) 0.0256(11) Uani 1 1 d . . . . .
H8A H 0.512044 0.123434 0.100169 0.031 Uiso 1 1 calc R U . . .
H8B H 0.392616 0.156132 0.069416 0.031 Uiso 1 1 calc R U . . .
N7 N 0.4485(5) 0.2893(4) 0.2336(4) 0.0322(12) Uani 1 1 d . . . . .
H7A H 0.388729 0.338420 0.229788 0.039 Uiso 1 1 calc R U . . .
H7B H 0.483000 0.292123 0.285367 0.039 Uiso 1 1 calc R U . . .
N5 N 1.0494(5) 0.6101(4) 0.2094(4) 0.0301(12) Uani 1 1 d . . . . .
H5A H 1.006560 0.643591 0.167371 0.036 Uiso 1 1 calc R U . . .
H5B H 1.119722 0.584467 0.185224 0.036 Uiso 1 1 calc R U . . .
N6 N 1.0479(5) 0.5873(4) 0.3814(4) 0.0297(12) Uani 1 1 d . . . . .
H6A H 1.107592 0.575631 0.419274 0.036 Uiso 1 1 calc R U . . .
H6B H 0.979182 0.602512 0.412363 0.036 Uiso 1 1 calc R U . . .
N9 N 0.5337(5) 0.1004(4) 0.2720(4) 0.0278(11) Uani 1 1 d . . . . .
H9A H 0.593759 0.102872 0.232188 0.033 Uiso 1 1 calc R U . . .
H9B H 0.552273 0.128577 0.320912 0.033 Uiso 1 1 calc R U . . .
N12 N 0.3131(5) 0.1788(4) 0.3439(4) 0.0290(12) Uani 1 1 d . . . . .
H12A H 0.293450 0.121357 0.362692 0.035 Uiso 1 1 calc R U . . .
H12B H 0.365389 0.196898 0.381013 0.035 Uiso 1 1 calc R U . . .
N10 N 0.3409(5) 0.0406(4) 0.2094(4) 0.0315(12) Uani 1 1 d . . . . .
H10A H 0.283667 0.028749 0.249145 0.038 Uiso 1 1 calc R U . . .
H10B H 0.312019 0.037536 0.155640 0.038 Uiso 1 1 calc R U . . .
N11 N 0.2323(5) 0.2320(4) 0.1882(4) 0.0262(11) Uani 1 1 d . . . . .
H11A H 0.239825 0.292194 0.168742 0.031 Uiso 1 1 calc R U . . .
H11B H 0.207336 0.199821 0.143798 0.031 Uiso 1 1 calc R U . . .
O29 O 0.4032(6) 0.2744(5) 0.7985(4) 0.0536(16) Uani 1 1 d . . . . .
N1 N 0.9095(5) 0.7490(4) 0.3026(4) 0.0283(11) Uani 1 1 d . . . . .
H1A H 0.888771 0.768324 0.247937 0.034 Uiso 1 1 calc R U . . .
H1B H 0.864177 0.703668 0.320769 0.034 Uiso 1 1 calc R U . . .
N4 N 1.2463(5) 0.6478(4) 0.3015(4) 0.0297(12) Uani 1 1 d . . . . .
H4A H 1.277282 0.662296 0.352095 0.036 Uiso 1 1 calc R U . . .
H4B H 1.257973 0.583416 0.296502 0.036 Uiso 1 1 calc R U . . .
O30 O 0.3108(7) 0.4604(6) 0.8338(6) 0.074(2) Uani 1 1 d . . . . .
C7 C 0.5368(6) 0.2980(5) 0.1618(5) 0.0315(14) Uani 1 1 d . . . . .
H7C H 0.612434 0.258175 0.174552 0.038 Uiso 1 1 calc R U . . .
H7D H 0.551395 0.364980 0.153293 0.038 Uiso 1 1 calc R U . . .
C6 C 1.0415(7) 0.5011(5) 0.3303(5) 0.0317(15) Uani 1 1 d . . . . .
H6C H 0.994471 0.457253 0.362867 0.038 Uiso 1 1 calc R U . . .
H6D H 1.121725 0.467185 0.319008 0.038 Uiso 1 1 calc R U . . .
C5 C 0.9843(6) 0.5326(5) 0.2462(5) 0.0339(15) Uani 1 1 d . . . . .
H5C H 0.990674 0.478937 0.206053 0.041 Uiso 1 1 calc R U . . .
H5D H 0.899820 0.556744 0.256298 0.041 Uiso 1 1 calc R U . . .
C10 C 0.4472(6) -0.0316(5) 0.2197(5) 0.0340(15) Uani 1 1 d . . . . .
H10C H 0.495757 -0.035567 0.165298 0.041 Uiso 1 1 calc R U . . .
H10D H 0.423263 -0.095115 0.233417 0.041 Uiso 1 1 calc R U . . .
C2 C 0.9653(7) 0.8069(5) 0.4357(5) 0.0379(17) Uani 1 1 d . . . . .
H2C H 0.938141 0.754116 0.471107 0.045 Uiso 1 1 calc R U . . .
H2D H 0.963572 0.862831 0.472764 0.045 Uiso 1 1 calc R U . . .
C8 C 0.4844(6) 0.2639(5) 0.0825(5) 0.0287(13) Uani 1 1 d . . . . .
H8C H 0.415133 0.309056 0.064940 0.034 Uiso 1 1 calc R U . . .
H8D H 0.543276 0.258501 0.033781 0.034 Uiso 1 1 calc R U . . .
C11 C 0.1436(6) 0.2355(6) 0.2618(5) 0.0364(16) Uani 1 1 d . . . . .
H11C H 0.079212 0.288411 0.252170 0.044 Uiso 1 1 calc R U . . .
H11D H 0.109096 0.175114 0.266830 0.044 Uiso 1 1 calc R U . . .
C9 C 0.5167(7) -0.0014(5) 0.2920(5) 0.0353(15) Uani 1 1 d . . . . .
H9C H 0.593917 -0.041999 0.295217 0.042 Uiso 1 1 calc R U . . .
H9D H 0.473211 -0.006658 0.348064 0.042 Uiso 1 1 calc R U . . .
O34A O 0.0983(14) 0.9425(9) 0.5833(9) 0.052(3) Uani 0.66(2) 1 d . . P A 1
C1 C 0.8872(7) 0.8311(6) 0.3607(6) 0.0414(18) Uani 1 1 d . . . . .
H1C H 0.803397 0.841224 0.380513 0.050 Uiso 1 1 calc R U . . .
H1D H 0.906386 0.889843 0.330246 0.050 Uiso 1 1 calc R U . . .
C12 C 0.2059(7) 0.2505(6) 0.3419(5) 0.0362(16) Uani 1 1 d . . . . .
H12C H 0.154308 0.242212 0.393522 0.043 Uiso 1 1 calc R U . . .
H12D H 0.228054 0.315736 0.341376 0.043 Uiso 1 1 calc R U . . .
C4 C 1.3051(7) 0.6931(6) 0.2281(7) 0.050(2) Uani 1 1 d . . . . .
H4C H 1.390181 0.691248 0.238884 0.060 Uiso 1 1 calc R U . . .
H4D H 1.297232 0.658495 0.174407 0.060 Uiso 1 1 calc R U . . .
C3 C 1.2499(7) 0.7920(6) 0.2183(6) 0.047(2) Uani 1 1 d . . . . .
H3C H 1.276630 0.819953 0.162752 0.057 Uiso 1 1 calc R U . . .
H3D H 1.272717 0.830092 0.265980 0.057 Uiso 1 1 calc R U . . .
O32B O 0.1256(10) 0.4500(6) 0.9362(8) 0.055(3) Uani 0.694(16) 1 d . . P B 1
O31B O 0.5157(14) 0.4580(12) 0.9255(11) 0.069(3) Uani 0.5 1 d . . P C 1
O33A O 0.2825(12) 1.0062(9) 0.4868(9) 0.067(3) Uani 0.642(15) 1 d . . P D 1
O31A O 0.6588(14) 0.4806(12) 0.9951(10) 0.069(3) Uani 0.5 1 d . . P E -1
Cl1 Cl 1.26700(17) 0.45895(13) 0.16056(14) 0.0435(4) Uani 1 1 d . . . . .
Cl2 Cl 0.1620(3) -0.0179(3) 0.3571(3) 0.0944(11) Uani 1 1 d . . . . .
O32A O 0.164(2) 0.4657(15) 0.9846(18) 0.055(3) Uani 0.306(16) 1 d . . P B 2
O33B O 0.251(2) 0.9911(16) 0.5404(17) 0.067(3) Uani 0.358(15) 1 d . . P D 2
O34B O 0.050(3) 0.9285(19) 0.6074(18) 0.052(3) Uani 0.34(2) 1 d . . P A 2

loop_
_atom_site_aniso_label
_atom_site_aniso_U_11
_atom_site_aniso_U_22
_atom_site_aniso_U_33
_atom_site_aniso_U_23
_atom_site_aniso_U_13
_atom_site_aniso_U_12
Mo1 0.0159(2) 0.01351(19) 0.01191(19) -0.00128(14) 0.00211(15) -0.00238(15)
Mo8 0.0178(2) 0.01207(19) 0.01312(19) -0.00181(14) 0.00150(15) -0.00005(15)
Mo2 0.0147(2) 0.0168(2) 0.0165(2) -0.00062(16) 0.00276(15) -0.00040(15)
Mo3 0.0196(2) 0.0156(2) 0.0162(2) 0.00077(16) 0.00252(16) -0.00474(16)
Mo7 0.0178(2) 0.0149(2) 0.0218(2) -0.00378(16) 0.00576(16) -0.00405(15)
Mo6 0.0253(2) 0.0120(2) 0.0180(2) -0.00057(16) 0.00367(17) -0.00096(16)
Mo5 0.0195(2) 0.0156(2) 0.0201(2) -0.00362(16) 0.00125(17) 0.00191(16)
Mo4 0.0269(2) 0.0133(2) 0.0261(2) -0.00199(17) 0.00751(19) 0.00082(17)
Co1 0.0179(4) 0.0142(4) 0.0162(4) 0.0015(3) 0.0034(3) -0.0015(3)
Co2 0.0171(4) 0.0182(5) 0.0214(5) -0.0084(4) 0.0014(4) -0.0033(3)
O4 0.0164(18) 0.0125(17) 0.024(2) -0.0022(15) 0.0028(15) -0.0007(14)
O24 0.0155(17) 0.0106(16) 0.0164(18) -0.0019(13) 0.0023(14) -0.0012(13)
O5 0.0132(17) 0.0121(17) 0.0167(18) -0.0015(14) 0.0019(13) -0.0026(13)
O25 0.0183(19) 0.0140(18) 0.0203(19) -0.0030(15) 0.0027(15) 0.0005(14)
O28 0.0189(19) 0.0195(19) 0.0158(18) -0.0025(15) 0.0038(15) 0.0009(15)
O2 0.0205(19) 0.0167(19) 0.0191(19) -0.0035(15) 0.0040(15) -0.0056(15)
O18 0.024(2) 0.021(2) 0.019(2) 0.0010(16) -0.0010(16) 0.0000(16)
O8 0.0148(18) 0.022(2) 0.0190(19) -0.0009(15) -0.0001(14) -0.0038(15)
O11 0.025(2) 0.0168(19) 0.0190(19) 0.0016(15) -0.0010(16) -0.0023(15)
O20 0.024(2) 0.018(2) 0.028(2) -0.0060(16) 0.0034(17) -0.0067(16)
O1 0.0205(19) 0.021(2) 0.0151(18) 0.0018(15) -0.0005(15) -0.0016(15)
O15 0.034(2) 0.022(2) 0.020(2) -0.0033(16) 0.0094(18) 0.0019(18)
O14 0.043(3) 0.027(2) 0.025(2) -0.0071(18) 0.012(2) 0.001(2)
O7 0.023(2) 0.024(2) 0.020(2) 0.0005(16) 0.0024(16) 0.0005(16)
O26 0.027(2) 0.024(2) 0.0180(19) -0.0016(16) 0.0008(16) 0.0031(17)
O19 0.028(2) 0.018(2) 0.032(2) -0.0054(17) 0.0052(18) -0.0023(17)
O27 0.022(2) 0.0189(19) 0.0180(19) -0.0005(15) -0.0033(15) -0.0022(15)
O16 0.024(2) 0.025(2) 0.032(2) -0.0004(18) 0.0022(18) 0.0006(17)
O6 0.019(2) 0.028(2) 0.029(2) 0.0025(18) 0.0008(17) 0.0028(17)
O17 0.033(2) 0.018(2) 0.029(2) -0.0027(17) 0.0100(19) 0.0005(17)
O9 0.028(2) 0.031(2) 0.021(2) 0.0034(18) 0.0017(17) -0.0055(18)
O21 0.044(3) 0.021(2) 0.030(2) 0.0023(18) 0.008(2) -0.001(2)
O22 0.029(2) 0.020(2) 0.035(2) -0.0017(18) 0.0129(19) -0.0047(17)
O10 0.033(2) 0.024(2) 0.031(2) -0.0011(18) 0.0011(19) -0.0123(19)
O3 0.028(2) 0.026(2) 0.019(2) -0.0038(16) 0.0036(17) -0.0088(17)
O23 0.019(2) 0.030(2) 0.037(3) -0.0097(19) 0.0048(18) -0.0064(17)
O13 0.035(3) 0.026(2) 0.053(3) 0.009(2) 0.004(2) 0.011(2)
O12 0.051(3) 0.022(2) 0.054(3) -0.018(2) 0.014(3) -0.013(2)
N2 0.040(3) 0.025(3) 0.024(3) 0.003(2) -0.004(2) -0.001(2)
N3 0.030(3) 0.027(3) 0.024(3) 0.006(2) 0.001(2) -0.002(2)
N8 0.019(2) 0.026(3) 0.033(3) -0.011(2) 0.001(2) -0.003(2)
N7 0.032(3) 0.029(3) 0.037(3) -0.008(2) -0.005(2) -0.004(2)
N5 0.033(3) 0.025(3) 0.032(3) 0.000(2) -0.001(2) -0.003(2)
N6 0.036(3) 0.024(3) 0.028(3) 0.002(2) 0.007(2) -0.001(2)
N9 0.027(3) 0.030(3) 0.025(3) -0.004(2) 0.001(2) 0.000(2)
N12 0.035(3) 0.028(3) 0.024(3) -0.005(2) 0.003(2) -0.003(2)
N10 0.031(3) 0.029(3) 0.036(3) -0.009(2) 0.003(2) -0.008(2)
N11 0.022(3) 0.031(3) 0.025(3) -0.006(2) 0.000(2) -0.002(2)
O29 0.049(3) 0.067(4) 0.046(3) 0.013(3) 0.001(3) -0.015(3)
N1 0.027(3) 0.028(3) 0.030(3) 0.000(2) 0.002(2) -0.003(2)
N4 0.031(3) 0.024(3) 0.032(3) 0.008(2) -0.001(2) 0.001(2)
O30 0.069(5) 0.057(4) 0.091(6) 0.020(4) 0.030(4) 0.002(4)
C7 0.026(3) 0.029(3) 0.041(4) -0.009(3) 0.007(3) -0.011(3)
C6 0.042(4) 0.017(3) 0.035(4) 0.002(3) 0.009(3) -0.005(3)
C5 0.033(4) 0.028(3) 0.043(4) -0.011(3) 0.007(3) -0.011(3)
C10 0.032(3) 0.019(3) 0.050(4) -0.010(3) 0.009(3) -0.002(3)
C2 0.053(5) 0.032(4) 0.029(3) -0.011(3) 0.014(3) -0.009(3)
C8 0.025(3) 0.025(3) 0.036(4) -0.003(3) 0.007(3) -0.004(2)
C11 0.022(3) 0.053(5) 0.032(4) -0.008(3) 0.002(3) 0.002(3)
C9 0.037(4) 0.026(3) 0.040(4) 0.003(3) 0.002(3) 0.003(3)
O34A 0.069(9) 0.039(5) 0.044(7) 0.007(4) -0.004(5) 0.011(6)
C1 0.030(4) 0.030(4) 0.063(5) -0.018(4) 0.007(3) 0.000(3)
C12 0.033(4) 0.039(4) 0.033(4) -0.007(3) 0.008(3) 0.009(3)
C4 0.022(3) 0.047(5) 0.080(6) 0.024(5) 0.006(4) -0.005(3)
C3 0.040(4) 0.045(5) 0.054(5) 0.017(4) 0.011(4) -0.007(4)
O32B 0.073(7) 0.025(4) 0.062(7) 0.010(4) 0.015(5) 0.004(4)
O31B 0.061(6) 0.068(7) 0.071(7) 0.013(5) 0.015(5) 0.009(5)
O33A 0.070(7) 0.053(6) 0.071(8) 0.004(6) -0.003(6) 0.013(5)
O31A 0.061(6) 0.068(7) 0.071(7) 0.013(5) 0.015(5) 0.009(5)
Cl1 0.0398(9) 0.0315(9) 0.0562(11) -0.0063(8) 0.0100(8) 0.0047(7)
Cl2 0.0692(18) 0.0709(19) 0.139(3) 0.021(2) 0.0201(19) -0.0082(15)
O32A 0.073(7) 0.025(4) 0.062(7) 0.010(4) 0.015(5) 0.004(4)
O33B 0.070(7) 0.053(6) 0.071(8) 0.004(6) -0.003(6) 0.013(5)
O34B 0.069(9) 0.039(5) 0.044(7) 0.007(4) -0.004(5) 0.011(6)

loop_
_atom_type_symbol
_atom_type_description
_atom_type_scat_dispersion_real
_atom_type_scat_dispersion_imag
_atom_type_scat_source
C C 0.0181 0.0091 'International Tables Vol C Tables 4.2.6.8 and 6.1.1.4'
H H 0.0000 0.0000 'International Tables Vol C Tables 4.2.6.8 and 6.1.1.4'
Cl Cl 0.3639 0.7018 'International Tables Vol C Tables 4.2.6.8 and 6.1.1.4'
Co Co -2.3653 3.6143 'International Tables Vol C Tables 4.2.6.8 and 6.1.1.4'
Mo Mo -0.0483 2.7339 'International Tables Vol C Tables 4.2.6.8 and 6.1.1.4'
N N 0.0311 0.0180 'International Tables Vol C Tables 4.2.6.8 and 6.1.1.4'
O O 0.0492 0.0322 'International Tables Vol C Tables 4.2.6.8 and 6.1.1.4'

loop_
_geom_angle_atom_site_label_1
_geom_angle_atom_site_label_2
_geom_angle_atom_site_label_3
_geom_angle
_geom_angle_site_symmetry_1
_geom_angle_site_symmetry_3
_geom_angle_publ_flag
O4 Mo1 O5 80.10(14) . 2_577 ?
O5 Mo1 O4 74.09(15) . . ?
O5 Mo1 O5 76.37(15) . 2_577 ?
O2 Mo1 O4 76.44(16) . . ?
O2 Mo1 O5 75.59(15) . 2_577 ?
O2 Mo1 O5 142.13(17) . . ?
O1 Mo1 O4 158.29(17) . . ?
O1 Mo1 O5 98.64(18) . . ?
O1 Mo1 O5 78.29(15) . 2_577 ?
O1 Mo1 O2 100.02(18) . . ?
O3 Mo1 O4 96.59(19) . . ?
O3 Mo1 O5 176.65(18) . 2_577 ?
O3 Mo1 O5 103.26(18) . . ?
O3 Mo1 O2 103.26(19) . . ?
O3 Mo1 O1 105.0(2) . . ?
O24 Mo8 O24 76.74(15) . 2_666 ?
O24 Mo8 O25 73.62(15) . . ?
O25 Mo8 O24 82.16(14) . 2_666 ?
O28 Mo8 O24 141.18(17) . . ?
O28 Mo8 O24 75.45(15) . 2_666 ?
O28 Mo8 O25 76.22(16) . . ?
O26 Mo8 O24 103.15(19) . . ?
O26 Mo8 O24 178.97(18) . 2_666 ?
O26 Mo8 O25 96.82(18) . . ?
O26 Mo8 O28 104.18(19) . . ?
O26 Mo8 O27 103.6(2) . . ?
O27 Mo8 O24 98.35(17) . . ?
O27 Mo8 O24 77.37(16) . 2_666 ?
O27 Mo8 O25 159.29(17) . . ?
O27 Mo8 O28 101.38(18) . . ?
O4 Mo2 O5 72.73(15) . . ?
O4 Mo2 O8 144.76(16) . . ?
O4 Mo2 O1 80.05(16) . 2_577 ?
O5 Mo2 O1 71.21(14) . 2_577 ?
O8 Mo2 O5 74.05(15) . . ?
O8 Mo2 O1 78.50(15) . 2_577 ?
O7 Mo2 O4 97.66(19) . . ?
O7 Mo2 O5 99.94(17) . . ?
O7 Mo2 O8 99.27(19) . . ?
O7 Mo2 O1 171.15(18) . 2_577 ?
O6 Mo2 O4 105.7(2) . . ?
O6 Mo2 O5 155.99(18) . . ?
O6 Mo2 O8 99.9(2) . . ?
O6 Mo2 O1 84.85(18) . 2_577 ?
O6 Mo2 O7 104.0(2) . . ?
O5 Mo3 O2 72.88(14) . 2_577 ?
O8 Mo3 O5 73.28(15) . . ?
O8 Mo3 O2 82.52(16) . 2_577 ?
O11 Mo3 O5 85.72(16) . . ?
O11 Mo3 O2 74.59(16) . 2_577 ?
O11 Mo3 O8 152.69(16) . . ?
O9 Mo3 O5 92.57(18) . . ?
O9 Mo3 O2 163.42(19) . 2_577 ?
O9 Mo3 O8 101.2(2) . . ?
O9 Mo3 O11 96.9(2) . . ?
O10 Mo3 O5 160.13(19) . . ?
O10 Mo3 O2 90.78(19) . 2_577 ?
O10 Mo3 O8 93.8(2) . . ?
O10 Mo3 O11 101.1(2) . . ?
O10 Mo3 O9 105.0(2) . . ?
O24 Mo7 O27 71.94(14) . 2_666 ?
O25 Mo7 O24 72.53(15) . . ?
O25 Mo7 O27 81.74(16) . 2_666 ?
O20 Mo7 O24 73.66(16) . . ?
O20 Mo7 O25 145.22(17) . . ?
O20 Mo7 O27 80.32(17) . 2_666 ?
O22 Mo7 O24 100.98(19) . . ?
O22 Mo7 O25 97.05(19) . . ?
O22 Mo7 O20 97.1(2) . . ?
O22 Mo7 O27 172.88(19) . 2_666 ?
O23 Mo7 O24 155.34(19) . . ?
O23 Mo7 O25 104.2(2) . . ?
O23 Mo7 O20 103.0(2) . . ?
O23 Mo7 O27 83.40(19) . 2_666 ?
O23 Mo7 O22 103.7(2) . . ?
O24 Mo6 O28 72.49(14) . 2_666 ?
O18 Mo6 O24 83.77(16) . . ?
O18 Mo6 O28 73.93(16) . 2_666 ?
O18 Mo6 O20 150.58(17) . . ?
O20 Mo6 O24 72.88(15) . . ?
O20 Mo6 O28 82.00(16) . 2_666 ?
O19 Mo6 O24 159.25(19) . . ?
O19 Mo6 O28 89.18(18) . 2_666 ?
O19 Mo6 O18 100.8(2) . . ?
O19 Mo6 O20 95.5(2) . . ?
O21 Mo6 O24 93.51(19) . . ?
O21 Mo6 O28 164.0(2) . 2_666 ?
O21 Mo6 O18 97.3(2) . . ?
O21 Mo6 O20 101.6(2) . . ?
O21 Mo6 O19 105.8(2) . . ?
O25 Mo5 O28 70.66(15) 2_666 2_666 ?
O18 Mo5 O25 89.37(17) . 2_666 ?
O18 Mo5 O28 75.35(16) . 2_666 ?
O18 Mo5 O15 163.35(13) . . ?
O15 Mo5 O25 80.03(11) . 2_666 ?
O15 Mo5 O28 88.97(11) . 2_666 ?
O16 Mo5 O25 95.76(19) . 2_666 ?
O16 Mo5 O28 163.47(19) . 2_666 ?
O16 Mo5 O18 95.7(2) . . ?
O16 Mo5 O15 98.10(16) . . ?
O16 Mo5 O17 106.0(2) . . ?
O17 Mo5 O25 155.3(2) . 2_666 ?
O17 Mo5 O28 89.42(19) . 2_666 ?
O17 Mo5 O18 99.8(2) . . ?
O17 Mo5 O15 85.36(15) . . ?
O4 Mo4 O2 69.87(15) 2_577 2_577 ?
O11 Mo4 O4 86.29(16) . 2_577 ?
O11 Mo4 O2 73.81(15) . 2_577 ?
O11 Mo4 O14 158.45(12) . . ?
O14 Mo4 O4 80.31(11) . 2_577 ?
O14 Mo4 O2 85.70(10) . 2_577 ?
O13 Mo4 O4 94.4(2) . 2_577 ?
O13 Mo4 O2 162.2(2) . 2_577 ?
O13 Mo4 O11 97.6(2) . . ?
O13 Mo4 O14 100.22(19) . . ?
O13 Mo4 O12 105.0(3) . . ?
O12 Mo4 O4 159.6(2) . 2_577 ?
O12 Mo4 O2 91.7(2) . 2_577 ?
O12 Mo4 O11 97.3(2) . . ?
O12 Mo4 O14 89.84(19) . . ?
N2 Co1 N6 91.2(2) . . ?
N2 Co1 N4 92.2(3) . . ?
N3 Co1 N2 90.8(2) . . ?
N3 Co1 N6 174.1(2) . . ?
N3 Co1 N4 85.4(2) . . ?
N5 Co1 N2 174.5(3) . . ?
N5 Co1 N3 92.8(2) . . ?
N5 Co1 N6 85.6(2) . . ?
N5 Co1 N1 90.4(3) . . ?
N5 Co1 N4 92.2(3) . . ?
N1 Co1 N2 85.3(3) . . ?
N1 Co1 N3 92.1(2) . . ?
N1 Co1 N6 93.6(2) . . ?
N1 Co1 N4 176.5(2) . . ?
N4 Co1 N6 89.0(2) . . ?
N8 Co2 N9 93.5(2) . . ?
N8 Co2 N12 174.4(2) . . ?
N7 Co2 N8 84.6(2) . . ?
N7 Co2 N9 89.9(3) . . ?
N7 Co2 N12 92.4(3) . . ?
N7 Co2 N10 172.6(3) . . ?
N7 Co2 N11 92.0(2) . . ?
N12 Co2 N9 91.3(2) . . ?
N10 Co2 N8 89.5(2) . . ?
N10 Co2 N9 86.0(3) . . ?
N10 Co2 N12 93.9(2) . . ?
N11 Co2 N8 90.3(2) . . ?
N11 Co2 N9 175.8(2) . . ?
N11 Co2 N12 85.0(2) . . ?
N11 Co2 N10 92.5(2) . . ?
Mo2 O4 Mo1 105.52(17) . . ?
Mo2 O4 Mo4 150.0(2) . 2_577 ?
Mo4 O4 Mo1 103.66(17) 2_577 . ?
Mo8 O24 Mo8 103.26(15) . 2_666 ?
Mo8 O24 Mo7 103.56(16) . . ?
Mo8 O24 Mo6 151.2(2) . . ?
Mo7 O24 Mo8 95.81(14) . 2_666 ?
Mo7 O24 Mo6 93.57(14) . . ?
Mo6 O24 Mo8 97.73(14) . 2_666 ?
Mo1 O5 Mo1 103.63(15) . 2_577 ?
Mo1 O5 Mo2 102.23(16) . . ?
Mo1 O5 Mo3 152.4(2) . . ?
Mo2 O5 Mo1 96.44(14) . 2_577 ?
Mo2 O5 Mo3 93.54(14) . . ?
Mo3 O5 Mo1 96.78(14) . 2_577 ?
Mo7 O25 Mo8 106.51(17) . . ?
Mo7 O25 Mo5 149.1(2) . 2_666 ?
Mo5 O25 Mo8 104.35(17) 2_666 . ?
Mo8 O28 Mo6 113.37(18) . 2_666 ?
Mo8 O28 Mo5 107.95(18) . 2_666 ?
Mo5 O28 Mo6 91.84(15) 2_666 2_666 ?
Mo1 O2 Mo3 113.88(18) . 2_577 ?
Mo1 O2 Mo4 107.88(18) . 2_577 ?
Mo3 O2 Mo4 93.25(15) 2_577 2_577 ?
Mo5 O18 Mo6 114.9(2) . . ?
Mo2 O8 Mo3 113.67(19) . . ?
Mo3 O11 Mo4 114.9(2) . . ?
Mo7 O20 Mo6 114.4(2) . . ?
Mo1 O1 Mo2 113.98(18) . 2_577 ?
Mo5 O15 H15A 109.9 . . ?
Mo5 O15 H15B 109.9 . . ?
H15A O15 H15B 104.0 . . ?
Mo4 O14 H14A 127.0 . . ?
Mo4 O14 H14B 125.5 . . ?
H14A O14 H14B 104.5 . . ?
Mo8 O27 Mo7 114.66(19) . 2_666 ?
Co1 N2 H2A 110.2 . . ?
Co1 N2 H2B 110.2 . . ?
H2A N2 H2B 108.5 . . ?
C2 N2 Co1 107.5(4) . . ?
C2 N2 H2A 110.2 . . ?
C2 N2 H2B 110.2 . . ?
Co1 N3 H3A 109.8 . . ?
Co1 N3 H3B 109.8 . . ?
H3A N3 H3B 108.3 . . ?
C3 N3 Co1 109.2(4) . . ?
C3 N3 H3A 109.8 . . ?
C3 N3 H3B 109.8 . . ?
Co2 N8 H8A 109.6 . . ?
Co2 N8 H8B 109.6 . . ?
H8A N8 H8B 108.1 . . ?
C8 N8 Co2 110.2(4) . . ?
C8 N8 H8A 109.6 . . ?
C8 N8 H8B 109.6 . . ?
Co2 N7 H7A 109.8 . . ?
Co2 N7 H7B 109.8 . . ?
H7A N7 H7B 108.2 . . ?
C7 N7 Co2 109.5(4) . . ?
C7 N7 H7A 109.8 . . ?
C7 N7 H7B 109.8 . . ?
Co1 N5 H5A 109.9 . . ?
Co1 N5 H5B 109.9 . . ?
H5A N5 H5B 108.3 . . ?
C5 N5 Co1 109.1(4) . . ?
C5 N5 H5A 109.9 . . ?
C5 N5 H5B 109.9 . . ?
Co1 N6 H6A 109.8 . . ?
Co1 N6 H6B 109.8 . . ?
H6A N6 H6B 108.3 . . ?
C6 N6 Co1 109.3(4) . . ?
C6 N6 H6A 109.8 . . ?
C6 N6 H6B 109.8 . . ?
Co2 N9 H9A 110.0 . . ?
Co2 N9 H9B 110.0 . . ?
H9A N9 H9B 108.4 . . ?
C9 N9 Co2 108.5(4) . . ?
C9 N9 H9A 110.0 . . ?
C9 N9 H9B 110.0 . . ?
Co2 N12 H12A 109.9 . . ?
Co2 N12 H12B 109.9 . . ?
H12A N12 H12B 108.3 . . ?
C12 N12 Co2 109.1(4) . . ?
C12 N12 H12A 109.9 . . ?
C12 N12 H12B 109.9 . . ?
Co2 N10 H10A 109.9 . . ?
Co2 N10 H10B 109.9 . . ?
H10A N10 H10B 108.3 . . ?
C10 N10 Co2 108.7(4) . . ?
C10 N10 H10A 109.9 . . ?
C10 N10 H10B 109.9 . . ?
Co2 N11 H11A 109.7 . . ?
Co2 N11 H11B 109.7 . . ?
H11A N11 H11B 108.2 . . ?
C11 N11 Co2 110.0(4) . . ?
C11 N11 H11A 109.7 . . ?
C11 N11 H11B 109.7 . . ?
Co1 N1 H1A 109.5 . . ?
Co1 N1 H1B 109.5 . . ?
H1A N1 H1B 108.1 . . ?
C1 N1 Co1 110.8(4) . . ?
C1 N1 H1A 109.5 . . ?
C1 N1 H1B 109.5 . . ?
Co1 N4 H4A 109.9 . . ?
Co1 N4 H4B 109.9 . . ?
H4A N4 H4B 108.3 . . ?
C4 N4 Co1 108.9(4) . . ?
C4 N4 H4A 109.9 . . ?
C4 N4 H4B 109.9 . . ?
N7 C7 H7C 110.6 . . ?
N7 C7 H7D 110.6 . . ?
N7 C7 C8 105.8(5) . . ?
H7C C7 H7D 108.7 . . ?
C8 C7 H7C 110.6 . . ?
C8 C7 H7D 110.6 . . ?
N6 C6 H6C 110.1 . . ?
N6 C6 H6D 110.1 . . ?
N6 C6 C5 108.0(5) . . ?
H6C C6 H6D 108.4 . . ?
C5 C6 H6C 110.1 . . ?
C5 C6 H6D 110.1 . . ?
N5 C5 C6 105.9(6) . . ?
N5 C5 H5C 110.5 . . ?
N5 C5 H5D 110.5 . . ?
C6 C5 H5C 110.5 . . ?
C6 C5 H5D 110.5 . . ?
H5C C5 H5D 108.7 . . ?
N10 C10 H10C 110.1 . . ?
N10 C10 H10D 110.1 . . ?
N10 C10 C9 107.9(6) . . ?
H10C C10 H10D 108.4 . . ?
C9 C10 H10C 110.1 . . ?
C9 C10 H10D 110.1 . . ?
N2 C2 H2C 110.2 . . ?
N2 C2 H2D 110.2 . . ?
H2C C2 H2D 108.5 . . ?
C1 C2 N2 107.4(6) . . ?
C1 C2 H2C 110.2 . . ?
C1 C2 H2D 110.2 . . ?
N8 C8 C7 106.6(6) . . ?
N8 C8 H8C 110.4 . . ?
N8 C8 H8D 110.4 . . ?
C7 C8 H8C 110.4 . . ?
C7 C8 H8D 110.4 . . ?
H8C C8 H8D 108.6 . . ?
N11 C11 H11C 110.2 . . ?
N11 C11 H11D 110.2 . . ?
H11C C11 H11D 108.5 . . ?
C12 C11 N11 107.5(6) . . ?
C12 C11 H11C 110.2 . . ?
C12 C11 H11D 110.2 . . ?
N9 C9 H9C 110.4 . . ?
N9 C9 H9D 110.4 . . ?
C10 C9 N9 106.4(6) . . ?
C10 C9 H9C 110.4 . . ?
C10 C9 H9D 110.4 . . ?
H9C C9 H9D 108.6 . . ?
N1 C1 C2 106.2(6) . . ?
N1 C1 H1C 110.5 . . ?
N1 C1 H1D 110.5 . . ?
C2 C1 H1C 110.5 . . ?
C2 C1 H1D 110.5 . . ?
H1C C1 H1D 108.7 . . ?
N12 C12 H12C 110.3 . . ?
N12 C12 H12D 110.3 . . ?
C11 C12 N12 107.2(6) . . ?
C11 C12 H12C 110.3 . . ?
C11 C12 H12D 110.3 . . ?
H12C C12 H12D 108.5 . . ?
N4 C4 H4C 110.0 . . ?
N4 C4 H4D 110.0 . . ?
H4C C4 H4D 108.3 . . ?
C3 C4 N4 108.6(7) . . ?
C3 C4 H4C 110.0 . . ?
C3 C4 H4D 110.0 . . ?
N3 C3 H3C 110.0 . . ?
N3 C3 H3D 110.0 . . ?
C4 C3 N3 108.6(7) . . ?
C4 C3 H3C 110.0 . . ?
C4 C3 H3D 110.0 . . ?
H3C C3 H3D 108.3 . . ?

loop_
_geom_bond_atom_site_label_1
_geom_bond_atom_site_label_2
_geom_bond_distance
_geom_bond_site_symmetry_2
_geom_bond_publ_flag
Mo1 O4 2.158(4) . ?
Mo1 O5 2.408(4) 2_577 ?
Mo1 O5 1.938(4) . ?
Mo1 O2 1.893(4) . ?
Mo1 O1 1.750(4) . ?
Mo1 O3 1.701(4) . ?
Mo8 O24 2.425(4) 2_666 ?
Mo8 O24 1.948(4) . ?
Mo8 O25 2.159(4) . ?
Mo8 O28 1.897(4) . ?
Mo8 O26 1.691(4) . ?
Mo8 O27 1.763(4) . ?
Mo2 O4 1.921(4) . ?
Mo2 O5 2.231(4) . ?
Mo2 O8 1.931(4) . ?
Mo2 O1 2.359(4) 2_577 ?
Mo2 O7 1.721(4) . ?
Mo2 O6 1.706(4) . ?
Mo3 O5 2.241(4) . ?
Mo3 O2 2.250(4) 2_577 ?
Mo3 O8 1.961(4) . ?
Mo3 O11 1.933(4) . ?
Mo3 O9 1.728(4) . ?
Mo3 O10 1.708(5) . ?
Mo7 O24 2.221(4) . ?
Mo7 O25 1.930(4) . ?
Mo7 O20 1.917(4) . ?
Mo7 O27 2.320(4) 2_666 ?
Mo7 O22 1.715(5) . ?
Mo7 O23 1.712(5) . ?
Mo6 O24 2.233(4) . ?
Mo6 O28 2.295(4) 2_666 ?
Mo6 O18 1.942(4) . ?
Mo6 O20 1.945(4) . ?
Mo6 O19 1.725(4) . ?
Mo6 O21 1.702(5) . ?
Mo5 O25 2.091(4) 2_666 ?
Mo5 O28 2.246(4) 2_666 ?
Mo5 O18 1.928(4) . ?
Mo5 O15 2.0844(8) . ?
Mo5 O16 1.706(5) . ?
Mo5 O17 1.717(4) . ?
Mo4 O4 2.124(4) 2_577 ?
Mo4 O2 2.263(4) 2_577 ?
Mo4 O11 1.959(4) . ?
Mo4 O14 2.0084 . ?
Mo4 O13 1.701(5) . ?
Mo4 O12 1.731(5) . ?
Co1 N2 1.969(6) . ?
Co1 N3 1.961(5) . ?
Co1 N5 1.950(6) . ?
Co1 N6 1.980(5) . ?
Co1 N1 1.957(6) . ?
Co1 N4 1.974(6) . ?
Co2 N8 1.971(6) . ?
Co2 N7 1.959(6) . ?
Co2 N9 1.974(6) . ?
Co2 N12 1.974(6) . ?
Co2 N10 1.969(6) . ?
Co2 N11 1.966(5) . ?
O15 H15A 0.8780 . ?
O15 H15B 0.8781 . ?
O14 H14A 0.8700 . ?
O14 H14B 0.8700 . ?
N2 H2A 0.9100 . ?
N2 H2B 0.9100 . ?
N2 C2 1.500(10) . ?
N3 H3A 0.9100 . ?
N3 H3B 0.9100 . ?
N3 C3 1.489(10) . ?
N8 H8A 0.9100 . ?
N8 H8B 0.9100 . ?
N8 C8 1.485(8) . ?
N7 H7A 0.9100 . ?
N7 H7B 0.9100 . ?
N7 C7 1.488(9) . ?
N5 H5A 0.9100 . ?
N5 H5B 0.9100 . ?
N5 C5 1.495(9) . ?
N6 H6A 0.9100 . ?
N6 H6B 0.9100 . ?
N6 C6 1.487(9) . ?
N9 H9A 0.9100 . ?
N9 H9B 0.9100 . ?
N9 C9 1.503(9) . ?
N12 H12A 0.9100 . ?
N12 H12B 0.9100 . ?
N12 C12 1.486(9) . ?
N10 H10A 0.9100 . ?
N10 H10B 0.9100 . ?
N10 C10 1.491(9) . ?
N11 H11A 0.9100 . ?
N11 H11B 0.9100 . ?
N11 C11 1.495(8) . ?
N1 H1A 0.9100 . ?
N1 H1B 0.9100 . ?
N1 C1 1.481(9) . ?
N4 H4A 0.9100 . ?
N4 H4B 0.9100 . ?
N4 C4 1.473(10) . ?
C7 H7C 0.9900 . ?
C7 H7D 0.9900 . ?
C7 C8 1.504(10) . ?
C6 H6C 0.9900 . ?
C6 H6D 0.9900 . ?
C6 C5 1.506(11) . ?
C5 H5C 0.9900 . ?
C5 H5D 0.9900 . ?
C10 H10C 0.9900 . ?
C10 H10D 0.9900 . ?
C10 C9 1.500(11) . ?
C2 H2C 0.9900 . ?
C2 H2D 0.9900 . ?
C2 C1 1.492(12) . ?
C8 H8C 0.9900 . ?
C8 H8D 0.9900 . ?
C11 H11C 0.9900 . ?
C11 H11D 0.9900 . ?
C11 C12 1.485(11) . ?
C9 H9C 0.9900 . ?
C9 H9D 0.9900 . ?
C1 H1C 0.9900 . ?
C1 H1D 0.9900 . ?
C12 H12C 0.9900 . ?
C12 H12D 0.9900 . ?
C4 H4C 0.9900 . ?
C4 H4D 0.9900 . ?
C4 C3 1.463(12) . ?
C3 H3C 0.9900 . ?
C3 H3D 0.9900 . ?

loop_
_geom_torsion_atom_site_label_1
_geom_torsion_atom_site_label_2
_geom_torsion_atom_site_label_3
_geom_torsion_atom_site_label_4
_geom_torsion
_geom_torsion_site_symmetry_1
_geom_torsion_site_symmetry_2
_geom_torsion_site_symmetry_3
_geom_torsion_site_symmetry_4
_geom_torsion_publ_flag
Co1 N2 C2 C1 -42.9(6) . . . . ?
Co1 N3 C3 C4 35.9(9) . . . . ?
Co1 N5 C5 C6 -43.1(6) . . . . ?
Co1 N6 C6 C5 -34.7(6) . . . . ?
Co1 N1 C1 C2 -36.4(7) . . . . ?
Co1 N4 C4 C3 37.8(9) . . . . ?
Co2 N8 C8 C7 37.4(6) . . . . ?
Co2 N7 C7 C8 43.0(6) . . . . ?
Co2 N9 C9 C10 40.3(6) . . . . ?
Co2 N12 C12 C11 41.1(7) . . . . ?
Co2 N10 C10 C9 38.7(7) . . . . ?
Co2 N11 C11 C12 36.3(7) . . . . ?
O4 Mo1 O2 Mo3 -90.7(2) . . . 2_577 ?
O4 Mo1 O2 Mo4 11.29(16) . . . 2_577 ?
O4 Mo1 O1 Mo2 8.0(6) . . . 2_577 ?
O24 Mo8 O28 Mo6 7.89(16) 2_666 . . 2_666 ?
O24 Mo8 O28 Mo6 53.4(3) . . . 2_666 ?
O24 Mo8 O28 Mo5 -92.28(17) 2_666 . . 2_666 ?
O24 Mo8 O28 Mo5 -46.8(3) . . . 2_666 ?
O24 Mo8 O27 Mo7 -78.0(2) . . . 2_666 ?
O24 Mo8 O27 Mo7 -3.73(17) 2_666 . . 2_666 ?
O5 Mo1 O2 Mo3 -7.64(17) 2_577 . . 2_577 ?
O5 Mo1 O2 Mo3 -51.0(3) . . . 2_577 ?
O5 Mo1 O2 Mo4 51.0(3) . . . 2_577 ?
O5 Mo1 O2 Mo4 94.36(18) 2_577 . . 2_577 ?
O5 Mo1 O1 Mo2 76.4(2) . . . 2_577 ?
O5 Mo1 O1 Mo2 2.33(17) 2_577 . . 2_577 ?
O25 Mo8 O28 Mo6 93.2(2) . . . 2_666 ?
O25 Mo8 O28 Mo5 -6.95(16) . . . 2_666 ?
O25 Mo8 O27 Mo7 -12.7(6) . . . 2_666 ?
O28 Mo8 O27 Mo7 68.4(2) . . . 2_666 ?
O2 Mo1 O1 Mo2 -70.5(2) . . . 2_577 ?
O1 Mo1 O2 Mo3 67.4(2) . . . 2_577 ?
O1 Mo1 O2 Mo4 169.39(18) . . . 2_577 ?
O26 Mo8 O28 Mo6 -173.1(2) . . . 2_666 ?
O26 Mo8 O28 Mo5 86.7(2) . . . 2_666 ?
O26 Mo8 O27 Mo7 176.2(2) . . . 2_666 ?
O27 Mo8 O28 Mo6 -65.7(2) . . . 2_666 ?
O27 Mo8 O28 Mo5 -165.87(18) . . . 2_666 ?
O3 Mo1 O2 Mo3 175.6(2) . . . 2_577 ?
O3 Mo1 O2 Mo4 -82.4(2) . . . 2_577 ?
O3 Mo1 O1 Mo2 -177.3(2) . . . 2_577 ?
N2 C2 C1 N1 51.4(8) . . . . ?
N7 C7 C8 N8 -51.6(7) . . . . ?
N6 C6 C5 N5 50.5(7) . . . . ?
N10 C10 C9 N9 -51.6(7) . . . . ?
N11 C11 C12 N12 -50.1(8) . . . . ?
N4 C4 C3 N3 -48.3(10) . . . . ?
